data_4516176
loop_
_publ_author_name
'Grolleau, J\'er\'emie'
'Petrov, Ravil'
'Allain, Magali'
'Skene, William G.'
'Fr\`ere, Pierre'

_publ_section_title
;
 Solid-State Emission Enhancement via Molecular Engineering of Benzofuran
 Derivatives.
;
_journal_issue 12
_journal_name_full 'ACS omega'
_journal_page_first 18542
_journal_page_last 18552
_journal_paper_doi 10.1021/acsomega.8b02384
_journal_volume 3
_journal_year 2018
_chemical_absolute_configuration unk
_chemical_formula_moiety 'C17 H11 N O'
_chemical_formula_sum 'C17 H11 N O'
_chemical_formula_weight 245.27
_space_group_IT_number 7
_space_group_name_Hall 'P -2yac'
_space_group_name_H-M_alt 'P 1 n 1'
_symmetry_cell_setting monoclinic
_symmetry_space_group_name_Hall 'P -2yac'
_symmetry_space_group_name_H-M 'P 1 n 1'
_atom_sites_solution_hydrogens geom
_atom_sites_solution_primary direct
_atom_sites_solution_secondary difmap
_audit_creation_date 2016-05-04T14:33:14-00:00
_audit_creation_method 'WinGX routine CIF_UPDATE'
_cell_angle_alpha 90
_cell_angle_beta 93.862(5)
_cell_angle_gamma 90
_cell_formula_units_Z 2
_cell_length_a 3.8218(2)
_cell_length_b 5.7496(3)
_cell_length_c 27.2500(13)
_cell_measurement_reflns_used 1510
_cell_measurement_temperature 150.00(10)
_cell_measurement_theta_max 75.467
_cell_measurement_theta_min 6.525
_cell_volume 597.43(5)
_computing_cell_refinement 'CrysAlisPro 1.171.38.41r (Rigaku OD, 2015)'
_computing_data_collection 'CrysAlisPro 1.171.38.41r (Rigaku OD, 2015)'
_computing_data_reduction 'CrysAlisPro 1.171.38.41r (Rigaku OD, 2015)'
_computing_molecular_graphics 'DIAMOND 3.2k (Crystal Impact GbR, 2014)'
_computing_publication_material 'WinGX publication routines (Farrugia, 1999)'
_computing_structure_refinement 'SHELXL-97 (Sheldrick, 2008)'
_computing_structure_solution 'SHELXS-97 (Sheldrick, 2008)'
_diffrn_ambient_temperature 150.00(10)
_diffrn_detector_area_resol_mean 5.199
_diffrn_measured_fraction_theta_full 0.982
_diffrn_measured_fraction_theta_max 0.953
_diffrn_measurement_device_type 'SuperNova, Single source at offset, AtlasS2'
_diffrn_measurement_method '\w scans'
_diffrn_radiation_monochromator mirror
_diffrn_radiation_probe x-ray
_diffrn_radiation_type CuK\a
_diffrn_radiation_wavelength 1.54184
_diffrn_reflns_av_R_equivalents 0.0137
_diffrn_reflns_limit_h_max 4
_diffrn_reflns_limit_h_min -4
_diffrn_reflns_limit_k_max 6
_diffrn_reflns_limit_k_min -6
_diffrn_reflns_limit_l_max 33
_diffrn_reflns_limit_l_min -24
_diffrn_reflns_number 2149
_diffrn_reflns_theta_full 72
_diffrn_reflns_theta_max 76.12
_diffrn_reflns_theta_min 3.25
_exptl_absorpt_coefficient_mu 0.674
_exptl_absorpt_correction_T_max 1
_exptl_absorpt_correction_T_min 0.78831
_exptl_absorpt_correction_type multi-scan
_exptl_absorpt_process_details
;
        CrysAlisPro 1.171.38.41r (Rigaku Oxford Diffraction, 2015)
        Empirical absorption correction using spherical harmonics,
 implemented in SCALE3 ABSPACK scaling algorithm.
;
_exptl_crystal_colour colorless
_exptl_crystal_density_diffrn 1.363
_exptl_crystal_density_method 'not measured'
_exptl_crystal_description needle
_exptl_crystal_F_000 256
_exptl_crystal_size_max 0.322
_exptl_crystal_size_mid 0.074
_exptl_crystal_size_min 0.042
_refine_diff_density_max 0.196
_refine_diff_density_min -0.22
_refine_ls_extinction_method none
_refine_ls_goodness_of_fit_ref 1.081
_refine_ls_hydrogen_treatment constr
_refine_ls_matrix_type full
_refine_ls_number_parameters 172
_refine_ls_number_reflns 1194
_refine_ls_number_restraints 2
_refine_ls_restrained_S_all 1.08
_refine_ls_R_factor_all 0.0429
_refine_ls_R_factor_gt 0.039
_refine_ls_shift/su_max 0
_refine_ls_structure_factor_coef Fsqd
_refine_ls_weighting_details 'calc w=1/[\s^2^(Fo^2^)+(0.0359P)^2^+0.4862P] where P=(Fo^2^+2Fc^2^)/3'
_refine_ls_weighting_scheme calc
_refine_ls_wR_factor_gt 0.0991
_refine_ls_wR_factor_ref 0.1018
_reflns_number_gt 1155
_reflns_number_total 1194
_reflns_threshold_expression >2sigma(I)
_cod_data_source_file ao8b02384_si_005.cif
_cod_data_source_block jg273b
_cod_database_code 4516176

loop_
_symmetry_equiv_pos_as_xyz
'x, y, z'
'x+1/2, -y, z+1/2'

loop_
_atom_site_label
_atom_site_type_symbol
_atom_site_fract_x
_atom_site_fract_y
_atom_site_fract_z
_atom_site_U_iso_or_equiv
_atom_site_adp_type
_atom_site_occupancy
_atom_site_calc_flag
_atom_site_refinement_flags
C1 C 0.2388(8) 0.6566(6) 0.86326(12) 0.0247(7) Uani 1 d .
C2 C 0.3361(9) 0.4906(6) 0.89804(13) 0.0302(8) Uani 1 d .
H2 H 0.4379 0.3506 0.8896 0.036 Uiso 1 calc R
C3 C 0.2742(9) 0.5432(7) 0.94630(13) 0.0313(8) Uani 1 d .
H3 H 0.3353 0.4361 0.971 0.038 Uiso 1 calc R
C4 C 0.1218(9) 0.7541(7) 0.95849(12) 0.0319(8) Uani 1 d .
H4 H 0.0854 0.785 0.9913 0.038 Uiso 1 calc R
C5 C 0.0234(9) 0.9184(6) 0.92321(12) 0.0281(7) Uani 1 d .
H5 H -0.0795 1.0578 0.9319 0.034 Uiso 1 calc R
C6 C 0.0829(8) 0.8695(6) 0.87392(12) 0.0252(7) Uani 1 d .
C7 C 0.0232(9) 0.9845(6) 0.82767(12) 0.0266(7) Uani 1 d .
H7 H -0.0794 1.1298 0.8222 0.032 Uiso 1 calc R
C8 C 0.1452(9) 0.8408(6) 0.79318(12) 0.0253(7) Uani 1 d .
C9 C 0.1423(8) 0.8755(6) 0.74111(12) 0.0235(7) Uani 1 d .
H9 H 0.0364 1.0122 0.7295 0.028 Uiso 1 calc R
C10 C 0.2724(8) 0.7368(5) 0.70631(12) 0.0233(6) Uani 1 d .
C11 C 0.4483(8) 0.5221(6) 0.71965(12) 0.0243(7) Uani 1 d .
C12 C 0.2395(8) 0.7898(6) 0.65324(12) 0.0225(6) Uani 1 d .
C13 C 0.0923(8) 0.9998(6) 0.63550(12) 0.0278(7) Uani 1 d .
H13 H 0.0199 1.1104 0.6576 0.033 Uiso 1 calc R
C14 C 0.0538(9) 1.0438(6) 0.58574(13) 0.0307(8) Uani 1 d .
H14 H -0.0455 1.1834 0.5746 0.037 Uiso 1 calc R
C15 C 0.1617(10) 0.8820(7) 0.55192(13) 0.0337(8) Uani 1 d .
H15 H 0.1364 0.9129 0.5184 0.04 Uiso 1 calc R
C16 C 0.3063(9) 0.6756(7) 0.56892(14) 0.0325(8) Uani 1 d .
H16 H 0.3775 0.5656 0.5466 0.039 Uiso 1 calc R
C17 C 0.3468(8) 0.6303(6) 0.61877(13) 0.0289(7) Uani 1 d .
H17 H 0.4476 0.4906 0.6295 0.035 Uiso 1 calc R
N1 N 0.5965(8) 0.3514(5) 0.72736(12) 0.0345(7) Uani 1 d .
O1 O 0.2786(6) 0.6381(4) 0.81378(8) 0.0263(5) Uani 1 d .

loop_
_atom_site_aniso_label
_atom_site_aniso_U_11
_atom_site_aniso_U_22
_atom_site_aniso_U_33
_atom_site_aniso_U_23
_atom_site_aniso_U_13
_atom_site_aniso_U_12
C1 0.0248(16) 0.0220(16) 0.0268(16) -0.0012(13) -0.0008(12) -0.0032(13)
C2 0.0333(19) 0.0222(18) 0.0346(18) 0.0034(14) -0.0024(14) -0.0009(14)
C3 0.0303(18) 0.0286(19) 0.0342(19) 0.0059(15) -0.0037(14) -0.0013(15)
C4 0.0316(18) 0.037(2) 0.0263(17) -0.0013(15) -0.0001(13) -0.0052(16)
C5 0.0288(17) 0.0237(17) 0.0319(17) -0.0025(14) 0.0039(13) -0.0027(14)
C6 0.0234(16) 0.0207(16) 0.0312(17) 0.0011(13) 0.0002(12) -0.0049(13)
C7 0.0290(17) 0.0225(16) 0.0282(17) 0.0001(13) 0.0008(13) 0.0010(13)
C8 0.0258(16) 0.0175(16) 0.0326(18) -0.0010(12) 0.0011(13) 0.0016(13)
C9 0.0200(15) 0.0198(16) 0.0305(16) 0.0007(12) 0.0009(12) 0.0018(13)
C10 0.0182(14) 0.0192(15) 0.0325(17) -0.0009(12) 0.0012(12) -0.0019(12)
C11 0.0223(15) 0.0226(18) 0.0282(16) -0.0009(13) 0.0032(12) -0.0051(13)
C12 0.0172(15) 0.0198(15) 0.0307(16) -0.0019(12) 0.0029(11) -0.0065(12)
C13 0.0319(19) 0.0197(16) 0.0320(17) -0.0031(14) 0.0026(14) -0.0008(14)
C14 0.0360(19) 0.0225(17) 0.0332(18) 0.0020(14) -0.0011(14) -0.0038(15)
C15 0.0380(19) 0.0356(19) 0.0277(17) -0.0003(14) 0.0027(14) -0.0100(17)
C16 0.0306(18) 0.0301(18) 0.0379(18) -0.0088(15) 0.0094(14) -0.0024(15)
C17 0.0268(17) 0.0236(18) 0.0367(18) -0.0012(14) 0.0046(13) 0.0009(14)
N1 0.0365(16) 0.0240(15) 0.0428(18) 0.0007(13) 0.0019(13) 0.0023(14)
O1 0.0308(12) 0.0209(12) 0.0269(12) 0.0012(9) -0.0010(9) 0.0022(10)

loop_
_atom_type_symbol
_atom_type_description
_atom_type_scat_dispersion_real
_atom_type_scat_dispersion_imag
_atom_type_scat_source
C C 0.0181 0 'International Tables Vol C Tables 4.2.6.8 and 6.1.1.4'
H H 0 0 'International Tables Vol C Tables 4.2.6.8 and 6.1.1.4'
N N 0.0311 0 'International Tables Vol C Tables 4.2.6.8 and 6.1.1.4'
O O 0.0492 0 'International Tables Vol C Tables 4.2.6.8 and 6.1.1.4'

loop_
_geom_angle_atom_site_label_1
_geom_angle_atom_site_label_2
_geom_angle_atom_site_label_3
_geom_angle
O1 C1 C2 125.4(3)
O1 C1 C6 110.4(3)
C2 C1 C6 124.2(3)
C1 C2 C3 116.5(3)
C1 C2 H2 121.7
C3 C2 H2 121.7
C2 C3 C4 121.1(3)
C2 C3 H3 119.4
C4 C3 H3 119.4
C5 C4 C3 121.8(3)
C5 C4 H4 119.1
C3 C4 H4 119.1
C4 C5 C6 118.3(3)
C4 C5 H5 120.8
C6 C5 H5 120.8
C1 C6 C5 118.1(3)
C1 C6 C7 105.5(3)
C5 C6 C7 136.4(3)
C8 C7 C6 106.7(3)
C8 C7 H7 126.7
C6 C7 H7 126.7
C7 C8 O1 111.6(3)
C7 C8 C9 128.4(3)
O1 C8 C9 120.0(3)
C10 C9 C8 129.1(3)
C10 C9 H9 115.4
C8 C9 H9 115.4
C9 C10 C11 120.9(3)
C9 C10 C12 123.5(3)
C11 C10 C12 115.6(3)
N1 C11 C10 175.6(4)
C17 C12 C13 117.6(3)
C17 C12 C10 121.0(3)
C13 C12 C10 121.4(3)
C14 C13 C12 120.7(3)
C14 C13 H13 119.7
C12 C13 H13 119.7
C13 C14 C15 120.8(3)
C13 C14 H14 119.6
C15 C14 H14 119.6
C16 C15 C14 118.9(3)
C16 C15 H15 120.5
C14 C15 H15 120.5
C15 C16 C17 120.6(3)
C15 C16 H16 119.7
C17 C16 H16 119.7
C16 C17 C12 121.3(3)
C16 C17 H17 119.3
C12 C17 H17 119.3
C1 O1 C8 105.8(3)

loop_
_geom_bond_atom_site_label_1
_geom_bond_atom_site_label_2
_geom_bond_distance
C1 O1 1.371(4)
C1 C2 1.378(5)
C1 C6 1.401(5)
C2 C3 1.385(5)
C2 H2 0.93
C3 C4 1.395(5)
C3 H3 0.93
C4 C5 1.382(5)
C4 H4 0.93
C5 C6 1.406(5)
C5 H5 0.93
C6 C7 1.428(5)
C7 C8 1.358(5)
C7 H7 0.93
C8 O1 1.377(4)
C8 C9 1.432(4)
C9 C10 1.358(4)
C9 H9 0.93
C10 C11 1.440(5)
C10 C12 1.475(4)
C11 N1 1.146(5)
C12 C17 1.394(5)
C12 C13 1.404(5)
C13 C14 1.378(5)
C13 H13 0.93
C14 C15 1.391(5)
C14 H14 0.93
C15 C16 1.377(6)
C15 H15 0.93
C16 C17 1.381(5)
C16 H16 0.93
C17 H17 0.93
